data_2017836
loop_
_publ_author_name
'Lutz, Martin'

_publ_section_title
;
 Twinned low-temperature structures of tris(ethylenediamine)zinc(II)
 sulfate and tris(ethylenediamine)copper(II) sulfate
;
_journal_coeditor_code GG3243
_journal_issue 11
_journal_name_full 'Acta Crystallographica Section C'
_journal_page_first m330
_journal_page_last m335
_journal_paper_doi 10.1107/S0108270110041466
_journal_volume 66
_journal_year 2010
_chemical_formula_iupac '[Cu (C2 H8 N2)3]2+, S O4 2-'
_chemical_formula_moiety 'C6 H24 Cu N6, O4 S'
_chemical_formula_sum 'C6 H24 Cu N6 O4 S'
_chemical_formula_weight 339.91
_chemical_name_systematic ?
_space_group_IT_number 2
_symmetry_cell_setting triclinic
_symmetry_space_group_name_Hall '-P 1 (-x,-1/2*y+1/2*z,1/2*y+1/2*z)'
_symmetry_space_group_name_H-M 'A -1'
_atom_sites_solution_hydrogens geom
_atom_sites_solution_primary direct
_atom_sites_solution_secondary difmap
_audit_creation_method SHELXL-97
_cell_angle_alpha 89.582(3)
_cell_angle_beta 90.296(5)
_cell_angle_gamma 119.845(4)
_cell_formula_units_Z 8
_cell_length_a 8.8749(7)
_cell_length_b 17.6358(11)
_cell_length_c 19.1559(11)
_cell_measurement_reflns_used 5801
_cell_measurement_temperature 110(2)
_cell_measurement_theta_max 27.49
_cell_measurement_theta_min 3.45
_cell_volume 2600.5(3)
_computing_cell_refinement 'PEAKREF (Schreurs, 2005)'
_computing_data_collection 'COLLECT (Nonius, 1999)'
_computing_data_reduction
;
EVAL14 (Duisenberg <i>et al.</i>, 2003), TWINABS (Sheldrick,
2008<i>a</i>)
;
_computing_molecular_graphics 'PLATON (Spek, 2009)'
_computing_publication_material 'manual edit of SHELXL cif file'
_computing_structure_refinement 'SHELXL97 (Sheldrick, 2008<i>b</i>)'
_computing_structure_solution 'SHELXS97 (Sheldrick, 2008<i>b</i>)'
_diffrn_ambient_temperature 110(2)
_diffrn_measured_fraction_theta_full 0.950
_diffrn_measured_fraction_theta_max 0.950
_diffrn_measurement_device_type 'Nonius KappaCCD'
_diffrn_measurement_method '\f and \w scans'
_diffrn_radiation_monochromator graphite
_diffrn_radiation_source 'rotating anode'
_diffrn_radiation_type MoK\a
_diffrn_radiation_wavelength 0.71073
_diffrn_reflns_av_R_equivalents 0.0330
_diffrn_reflns_av_sigmaI/netI 0.0337
_diffrn_reflns_limit_h_max 11
_diffrn_reflns_limit_h_min -11
_diffrn_reflns_limit_k_max 23
_diffrn_reflns_limit_k_min -23
_diffrn_reflns_limit_l_max 24
_diffrn_reflns_limit_l_min -24
_diffrn_reflns_number 18964
_diffrn_reflns_theta_full 27.77
_diffrn_reflns_theta_max 27.77
_diffrn_reflns_theta_min 1.70
_exptl_absorpt_coefficient_mu 1.859
_exptl_absorpt_correction_T_max 0.75
_exptl_absorpt_correction_T_min 0.60
_exptl_absorpt_correction_type multi-scan
_exptl_absorpt_process_details '(TWINABS; Sheldrick, 2008<i>a</i>)'
_exptl_crystal_colour blue
_exptl_crystal_density_diffrn 1.736
_exptl_crystal_density_method 'not measured'
_exptl_crystal_description needle
_exptl_crystal_F_000 1432
_exptl_crystal_size_max 0.33
_exptl_crystal_size_mid 0.15
_exptl_crystal_size_min 0.06
_refine_diff_density_max 0.772
_refine_diff_density_min -0.629
_refine_ls_extinction_method none
_refine_ls_goodness_of_fit_ref 1.018
_refine_ls_hydrogen_treatment constr
_refine_ls_matrix_type full
_refine_ls_number_parameters 329
_refine_ls_number_reflns 5825
_refine_ls_number_restraints 0
_refine_ls_restrained_S_all 1.018
_refine_ls_R_factor_all 0.0548
_refine_ls_R_factor_gt 0.0325
_refine_ls_shift/su_max 0.001
_refine_ls_shift/su_mean 0.000
_refine_ls_structure_factor_coef Fsqd
_refine_ls_weighting_details 'calc w=1/[\s^2^(Fo^2^)+(0.0334P)^2^+3.8394P] where P=(Fo^2^+2Fc^2^)/3'
_refine_ls_weighting_scheme calc
_refine_ls_wR_factor_gt 0.0669
_refine_ls_wR_factor_ref 0.0757
_reflns_number_gt 4478
_reflns_number_total 5825
_reflns_threshold_expression I>2\s(I)
_cod_data_source_file gg3243.cif
_cod_data_source_block II
_cod_original_sg_symbol_Hall '-A 1'
_cod_database_code 2017836
_cod_database_fobs_code 2017836

loop_
_symmetry_equiv_pos_as_xyz
'x, y, z'
'x, y+1/2, z+1/2'
'-x, -y, -z'
'-x, -y+1/2, -z+1/2'

loop_
_atom_site_type_symbol
_atom_site_label
_atom_site_fract_x
_atom_site_fract_y
_atom_site_fract_z
_atom_site_U_iso_or_equiv
_atom_site_adp_type
_atom_site_calc_flag
_atom_site_refinement_flags
_atom_site_occupancy
_atom_site_disorder_assembly
_atom_site_disorder_group
Cu Cu1 0.33615(6) 0.33809(4) 0.12285(3) 0.00794(10) Uani d . 1 . .
N N1 0.5694(4) 0.4426(2) 0.05170(18) 0.0123(8) Uani d . 1 . .
H H1N 0.5537 0.4261 0.0056 0.015 Uiso calc R 1 . .
H H2N 0.5815 0.4973 0.0553 0.015 Uiso calc R 1 . .
N N2 0.5460(4) 0.3584(2) 0.18329(17) 0.0116(7) Uani d . 1 . .
H H3N 0.5234 0.3634 0.2293 0.014 Uiso calc R 1 . .
H H4N 0.5623 0.3110 0.1796 0.014 Uiso calc R 1 . .
N N3 0.3161(5) 0.4319(2) 0.17775(17) 0.0117(7) Uani d . 1 . .
H H5N 0.3283 0.4254 0.2248 0.014 Uiso calc R 1 . .
H H6N 0.4017 0.4867 0.1642 0.014 Uiso calc R 1 . .
N N4 0.1334(4) 0.3322(2) 0.06618(18) 0.0118(8) Uani d . 1 . .
H H7N 0.1564 0.3345 0.0192 0.014 Uiso calc R 1 . .
H H8N 0.0331 0.2805 0.0755 0.014 Uiso calc R 1 . .
N N5 0.3296(5) 0.2359(2) 0.06962(16) 0.0119(7) Uani d . 1 . .
H H9N 0.3213 0.2436 0.0225 0.014 Uiso calc R 1 . .
H H10N 0.4311 0.2351 0.0776 0.014 Uiso calc R 1 . .
N N6 0.1473(5) 0.2203(2) 0.19669(18) 0.0152(8) Uani d . 1 . .
H H11N 0.1801 0.2322 0.2427 0.018 Uiso calc R 1 . .
H H12N 0.0341 0.2080 0.1920 0.018 Uiso calc R 1 . .
C C1 0.7180(5) 0.4399(3) 0.0821(2) 0.0139(9) Uani d . 1 . .
H H1A 0.8272 0.4921 0.0672 0.017 Uiso calc R 1 . .
H H1B 0.7199 0.3873 0.0657 0.017 Uiso calc R 1 . .
C C2 0.7047(5) 0.4378(3) 0.1615(2) 0.0139(9) Uani d . 1 . .
H H2A 0.8075 0.4383 0.1823 0.017 Uiso calc R 1 . .
H H2B 0.7018 0.4901 0.1779 0.017 Uiso calc R 1 . .
C C3 0.1422(5) 0.4212(3) 0.1631(2) 0.0124(9) Uani d . 1 . .
H H3A 0.1389 0.4743 0.1770 0.015 Uiso calc R 1 . .
H H3B 0.0516 0.3707 0.1894 0.015 Uiso calc R 1 . .
C C4 0.1112(6) 0.4065(3) 0.0856(2) 0.0140(9) Uani d . 1 . .
H H4A -0.0078 0.3938 0.0738 0.017 Uiso calc R 1 . .
H H4B 0.1948 0.4595 0.0596 0.017 Uiso calc R 1 . .
C C5 0.1809(5) 0.1519(3) 0.0919(2) 0.0137(9) Uani d . 1 . .
H H5A 0.1952 0.1031 0.0744 0.016 Uiso calc R 1 . .
H H5B 0.0722 0.1457 0.0720 0.016 Uiso calc R 1 . .
C C6 0.1693(6) 0.1477(3) 0.1708(2) 0.0149(9) Uani d . 1 . .
H H6A 0.0694 0.0911 0.1856 0.018 Uiso calc R 1 . .
H H6B 0.2764 0.1520 0.1907 0.018 Uiso calc R 1 . .
Cu Cu2 0.32986(6) 0.33160(4) 0.62178(3) 0.00803(10) Uani d . 1 . .
N N7 0.1283(5) 0.3483(2) 0.55075(18) 0.0138(8) Uani d . 1 . .
H H13N 0.1648 0.3597 0.5051 0.017 Uiso calc R 1 . .
H H14N 0.0199 0.2993 0.5525 0.017 Uiso calc R 1 . .
N N8 0.2854(4) 0.4119(2) 0.68437(18) 0.0143(8) Uani d . 1 . .
H H15N 0.2717 0.3922 0.7298 0.017 Uiso calc R 1 . .
H H16N 0.3796 0.4675 0.6827 0.017 Uiso calc R 1 . .
N N9 0.1434(4) 0.2236(2) 0.67346(18) 0.0120(8) Uani d . 1 . .
H H17N 0.1593 0.2313 0.7209 0.014 Uiso calc R 1 . .
H H18N 0.0347 0.2146 0.6625 0.014 Uiso calc R 1 . .
N N10 0.3447(5) 0.2414(2) 0.55943(16) 0.0120(7) Uani d . 1 . .
H H19N 0.3460 0.2561 0.5132 0.014 Uiso calc R 1 . .
H H20N 0.4448 0.2399 0.5690 0.014 Uiso calc R 1 . .
N N11 0.5369(5) 0.4353(2) 0.57148(19) 0.0126(8) Uani d . 1 . .
H H21N 0.5232 0.4274 0.5240 0.015 Uiso calc R 1 . .
H H22N 0.5383 0.4864 0.5821 0.015 Uiso calc R 1 . .
N N12 0.5659(5) 0.3477(2) 0.69349(19) 0.0168(8) Uani d . 1 . .
H H23N 0.5413 0.3472 0.7401 0.020 Uiso calc R 1 . .
H H24N 0.5921 0.3043 0.6849 0.020 Uiso calc R 1 . .
C C7 0.1281(6) 0.4229(3) 0.5824(2) 0.0150(9) Uani d . 1 . .
H H7A 0.0239 0.4254 0.5671 0.018 Uiso calc R 1 . .
H H7B 0.2324 0.4776 0.5674 0.018 Uiso calc R 1 . .
C C8 0.1278(5) 0.4140(3) 0.6616(2) 0.0144(9) Uani d . 1 . .
H H8A 0.1253 0.4640 0.6836 0.017 Uiso calc R 1 . .
H H8B 0.0228 0.3595 0.6766 0.017 Uiso calc R 1 . .
C C9 0.1594(5) 0.1473(2) 0.6515(2) 0.0136(9) Uani d . 1 . .
H H9A 0.0512 0.0922 0.6623 0.016 Uiso calc R 1 . .
H H9B 0.2570 0.1469 0.6764 0.016 Uiso calc R 1 . .
C C10 0.1922(5) 0.1558(3) 0.5738(2) 0.0128(9) Uani d . 1 . .
H H10A 0.2132 0.1087 0.5576 0.015 Uiso calc R 1 . .
H H10B 0.0896 0.1506 0.5488 0.015 Uiso calc R 1 . .
C C11 0.7034(5) 0.4422(3) 0.5928(2) 0.0165(9) Uani d . 1 . .
H H11A 0.8011 0.4994 0.5779 0.020 Uiso calc R 1 . .
H H11B 0.7168 0.3956 0.5701 0.020 Uiso calc R 1 . .
C C12 0.7069(5) 0.4330(3) 0.6717(2) 0.0157(9) Uani d . 1 . .
H H12A 0.8197 0.4393 0.6863 0.019 Uiso calc R 1 . .
H H12B 0.6940 0.4797 0.6943 0.019 Uiso calc R 1 . .
S S1 0.34565(13) 0.33906(8) 0.37088(6) 0.00867(17) Uani d . 1 . .
O O1 0.1843(4) 0.33810(19) 0.38979(15) 0.0205(7) Uani d . 1 . .
O O2 0.4601(4) 0.3625(2) 0.43202(15) 0.0290(8) Uani d . 1 . .
O O3 0.4363(4) 0.40648(17) 0.31547(14) 0.0203(7) Uani d . 1 . .
O O4 0.3076(4) 0.25405(18) 0.34456(16) 0.0285(8) Uani d . 1 . .
S S2 0.31922(13) 0.32563(7) 0.88148(5) 0.00915(19) Uani d . 1 . .
O O5 0.4970(4) 0.39721(19) 0.89031(19) 0.0334(9) Uani d . 1 . .
O O6 0.3007(4) 0.24660(17) 0.91696(14) 0.0178(6) Uani d . 1 . .
O O7 0.1981(4) 0.3494(2) 0.91273(15) 0.0258(7) Uani d . 1 . .
O O8 0.2764(5) 0.3063(2) 0.80775(14) 0.0385(9) Uani d . 1 . .

loop_
_atom_site_aniso_label
_atom_site_aniso_U_11
_atom_site_aniso_U_22
_atom_site_aniso_U_33
_atom_site_aniso_U_12
_atom_site_aniso_U_13
_atom_site_aniso_U_23
Cu1 0.0082(2) 0.0108(3) 0.00574(19) 0.0055(3) -0.0018(3) -0.0012(2)
N1 0.0148(19) 0.0149(17) 0.0102(18) 0.0096(15) -0.0016(14) -0.0004(14)
N2 0.0100(17) 0.0156(17) 0.0085(17) 0.0059(14) 0.0027(13) 0.0012(14)
N3 0.0133(18) 0.0092(16) 0.0103(17) 0.0040(14) -0.0016(15) 0.0013(13)
N4 0.0097(17) 0.0158(17) 0.0090(17) 0.0055(15) 0.0006(13) -0.0011(14)
N5 0.0142(17) 0.0141(17) 0.0078(16) 0.0072(15) 0.0006(15) 0.0008(13)
N6 0.0162(19) 0.0158(18) 0.0096(18) 0.0051(15) 0.0015(14) 0.0006(14)
C1 0.009(2) 0.0136(19) 0.015(2) 0.0024(16) 0.0005(16) 0.0003(16)
C2 0.006(2) 0.016(2) 0.014(2) 0.0015(17) -0.0036(16) 0.0000(16)
C3 0.014(2) 0.014(2) 0.010(2) 0.0081(17) 0.0019(16) 0.0000(16)
C4 0.016(2) 0.018(2) 0.011(2) 0.0096(18) -0.0002(17) 0.0037(16)
C5 0.015(2) 0.0128(19) 0.015(2) 0.0082(18) -0.0021(17) -0.0022(17)
C6 0.020(2) 0.0105(19) 0.015(2) 0.0074(18) 0.0001(17) 0.0017(16)
Cu2 0.0082(2) 0.0085(3) 0.00646(19) 0.0035(3) 0.0002(3) -0.0008(2)
N7 0.0118(18) 0.0147(17) 0.0128(18) 0.0050(15) -0.0008(14) -0.0006(14)
N8 0.0158(19) 0.0137(16) 0.0105(17) 0.0051(15) 0.0021(14) -0.0009(13)
N9 0.0107(17) 0.0125(16) 0.0099(18) 0.0035(14) -0.0011(14) 0.0010(13)
N10 0.0161(18) 0.0151(16) 0.0070(16) 0.0094(15) 0.0006(14) 0.0002(13)
N11 0.0143(18) 0.0126(16) 0.0116(18) 0.0073(15) 0.0028(14) 0.0021(14)
N12 0.015(2) 0.0238(19) 0.0125(19) 0.0099(17) -0.0001(15) 0.0001(16)
C7 0.013(2) 0.015(2) 0.015(2) 0.0062(17) 0.0015(17) 0.0049(16)
C8 0.010(2) 0.013(2) 0.020(2) 0.0063(17) 0.0022(17) -0.0025(16)
C9 0.014(2) 0.0074(18) 0.015(2) 0.0027(17) 0.0001(17) -0.0003(15)
C10 0.014(2) 0.0140(19) 0.010(2) 0.0068(17) -0.0053(16) -0.0079(16)
C11 0.010(2) 0.014(2) 0.021(2) 0.0021(17) 0.0057(17) 0.0013(17)
C12 0.009(2) 0.017(2) 0.020(2) 0.0049(17) -0.0053(16) -0.0059(16)
S1 0.0097(4) 0.0101(5) 0.0066(4) 0.0052(5) -0.0008(5) -0.0009(4)
O1 0.0128(15) 0.0256(15) 0.0240(17) 0.0101(13) 0.0036(12) 0.0013(13)
O2 0.0236(17) 0.047(2) 0.0102(15) 0.0131(15) -0.0065(13) 0.0011(14)
O3 0.0205(16) 0.0191(14) 0.0123(15) 0.0029(12) 0.0017(12) 0.0041(11)
O4 0.0363(19) 0.0179(15) 0.0359(19) 0.0168(15) 0.0031(16) -0.0037(13)
S2 0.0107(4) 0.0097(5) 0.0063(5) 0.0045(5) -0.0004(5) -0.0007(4)
O5 0.0141(16) 0.0209(16) 0.056(2) 0.0020(13) -0.0035(15) 0.0107(15)
O6 0.0210(16) 0.0147(13) 0.0180(15) 0.0091(12) 0.0008(12) 0.0011(11)
O7 0.0294(18) 0.0345(17) 0.0244(17) 0.0241(16) 0.0099(14) 0.0070(14)
O8 0.072(3) 0.0319(18) 0.0052(14) 0.0211(18) -0.0074(15) -0.0052(12)

loop_
_atom_type_symbol
_atom_type_description
_atom_type_scat_dispersion_real
_atom_type_scat_dispersion_imag
_atom_type_scat_source
C C 0.0033 0.0016 'International Tables Vol C Tables 4.2.6.8 and 6.1.1.4'
H H 0.0000 0.0000 'International Tables Vol C Tables 4.2.6.8 and 6.1.1.4'
Cu Cu 0.3201 1.2651 'International Tables Vol C Tables 4.2.6.8 and 6.1.1.4'
N N 0.0061 0.0033 'International Tables Vol C Tables 4.2.6.8 and 6.1.1.4'
O O 0.0106 0.0060 'International Tables Vol C Tables 4.2.6.8 and 6.1.1.4'
S S 0.1246 0.1234 'International Tables Vol C Tables 4.2.6.8 and 6.1.1.4'

loop_
_geom_angle_atom_site_label_1
_geom_angle_atom_site_label_2
_geom_angle_atom_site_label_3
_geom_angle_site_symmetry_1
_geom_angle_site_symmetry_3
_geom_angle
_geom_angle_publ_flag
N1 Cu1 N2 . . 79.82(12) n
N1 Cu1 N3 . . 93.62(13) n
N1 Cu1 N4 . . 98.10(12) n
N1 Cu1 N5 . . 91.48(13) n
N1 Cu1 N6 . . 166.73(12) yes
N2 Cu1 N3 . . 90.21(14) n
N2 Cu1 N4 . . 173.29(14) yes
N2 Cu1 N5 . . 93.55(14) n
N2 Cu1 N6 . . 90.26(13) n
N3 Cu1 N4 . . 83.53(14) n
N3 Cu1 N5 . . 174.13(12) yes
N3 Cu1 N6 . . 95.21(13) n
N4 Cu1 N5 . . 92.88(14) n
N4 Cu1 N6 . . 92.71(13) n
N5 Cu1 N6 . . 80.27(13) n
C1 N1 Cu1 . . 101.5(2) ?
C1 N1 H1N . . 111.5 ?
Cu1 N1 H1N . . 111.5 ?
C1 N1 H2N . . 111.5 ?
Cu1 N1 H2N . . 111.5 ?
H1N N1 H2N . . 109.3 ?
C2 N2 Cu1 . . 111.3(2) ?
C2 N2 H3N . . 109.4 ?
Cu1 N2 H3N . . 109.4 ?
C2 N2 H4N . . 109.4 ?
Cu1 N2 H4N . . 109.4 ?
H3N N2 H4N . . 108.0 ?
C3 N3 Cu1 . . 107.7(2) ?
C3 N3 H5N . . 110.2 ?
Cu1 N3 H5N . . 110.2 ?
C3 N3 H6N . . 110.2 ?
Cu1 N3 H6N . . 110.2 ?
H5N N3 H6N . . 108.5 ?
C4 N4 Cu1 . . 108.8(3) ?
C4 N4 H7N . . 109.9 ?
Cu1 N4 H7N . . 109.9 ?
C4 N4 H8N . . 109.9 ?
Cu1 N4 H8N . . 109.9 ?
H7N N4 H8N . . 108.3 ?
C5 N5 Cu1 . . 111.0(2) ?
C5 N5 H9N . . 109.4 ?
Cu1 N5 H9N . . 109.4 ?
C5 N5 H10N . . 109.4 ?
Cu1 N5 H10N . . 109.4 ?
H9N N5 H10N . . 108.0 ?
C6 N6 Cu1 . . 102.4(2) ?
C6 N6 H11N . . 111.3 ?
Cu1 N6 H11N . . 111.3 ?
C6 N6 H12N . . 111.3 ?
Cu1 N6 H12N . . 111.3 ?
H11N N6 H12N . . 109.2 ?
N1 C1 C2 . . 109.5(3) ?
N1 C1 H1A . . 109.8 ?
C2 C1 H1A . . 109.8 ?
N1 C1 H1B . . 109.8 ?
C2 C1 H1B . . 109.8 ?
H1A C1 H1B . . 108.2 ?
N2 C2 C1 . . 109.4(3) ?
N2 C2 H2A . . 109.8 ?
C1 C2 H2A . . 109.8 ?
N2 C2 H2B . . 109.8 ?
C1 C2 H2B . . 109.8 ?
H2A C2 H2B . . 108.2 ?
N3 C3 C4 . . 107.0(3) ?
N3 C3 H3A . . 110.3 ?
C4 C3 H3A . . 110.3 ?
N3 C3 H3B . . 110.3 ?
C4 C3 H3B . . 110.3 ?
H3A C3 H3B . . 108.6 ?
N4 C4 C3 . . 108.4(3) ?
N4 C4 H4A . . 110.0 ?
C3 C4 H4A . . 110.0 ?
N4 C4 H4B . . 110.0 ?
C3 C4 H4B . . 110.0 ?
H4A C4 H4B . . 108.4 ?
N5 C5 C6 . . 109.9(3) ?
N5 C5 H5A . . 109.7 ?
C6 C5 H5A . . 109.7 ?
N5 C5 H5B . . 109.7 ?
C6 C5 H5B . . 109.7 ?
H5A C5 H5B . . 108.2 ?
N6 C6 C5 . . 109.6(3) ?
N6 C6 H6A . . 109.8 ?
C5 C6 H6A . . 109.8 ?
N6 C6 H6B . . 109.8 ?
C5 C6 H6B . . 109.8 ?
H6A C6 H6B . . 108.2 ?
N7 Cu2 N8 . . 80.43(13) n
N7 Cu2 N9 . . 94.53(12) n
N7 Cu2 N10 . . 96.02(13) n
N7 Cu2 N11 . . 91.10(13) n
N7 Cu2 N12 . . 167.91(13) yes
N8 Cu2 N9 . . 90.82(14) n
N8 Cu2 N10 . . 173.49(15) yes
N8 Cu2 N11 . . 93.18(14) n
N8 Cu2 N12 . . 92.24(13) n
N9 Cu2 N10 . . 83.99(14) n
N9 Cu2 N11 . . 173.57(13) yes
N9 Cu2 N12 . . 95.18(13) n
N10 Cu2 N11 . . 92.35(14) n
N10 Cu2 N12 . . 92.15(14) n
N11 Cu2 N12 . . 79.64(12) n
C7 N7 Cu2 . . 102.2(2) ?
C7 N7 H13N . . 111.3 ?
Cu2 N7 H13N . . 111.3 ?
C7 N7 H14N . . 111.3 ?
Cu2 N7 H14N . . 111.3 ?
H13N N7 H14N . . 109.2 ?
C8 N8 Cu2 . . 110.9(3) ?
C8 N8 H15N . . 109.5 ?
Cu2 N8 H15N . . 109.5 ?
C8 N8 H16N . . 109.5 ?
Cu2 N8 H16N . . 109.5 ?
H15N N8 H16N . . 108.1 ?
C9 N9 Cu2 . . 107.8(2) ?
C9 N9 H17N . . 110.1 ?
Cu2 N9 H17N . . 110.1 ?
C9 N9 H18N . . 110.1 ?
Cu2 N9 H18N . . 110.1 ?
H17N N9 H18N . . 108.5 ?
C10 N10 Cu2 . . 107.9(2) ?
C10 N10 H19N . . 110.1 ?
Cu2 N10 H19N . . 110.1 ?
C10 N10 H20N . . 110.1 ?
Cu2 N10 H20N . . 110.1 ?
H19N N10 H20N . . 108.4 ?
C11 N11 Cu2 . . 111.0(2) ?
C11 N11 H21N . . 109.4 ?
Cu2 N11 H21N . . 109.4 ?
C11 N11 H22N . . 109.4 ?
Cu2 N11 H22N . . 109.4 ?
H21N N11 H22N . . 108.0 ?
C12 N12 Cu2 . . 102.2(2) ?
C12 N12 H23N . . 111.3 ?
Cu2 N12 H23N . . 111.3 ?
C12 N12 H24N . . 111.3 ?
Cu2 N12 H24N . . 111.3 ?
H23N N12 H24N . . 109.2 ?
N7 C7 C8 . . 109.2(3) ?
N7 C7 H7A . . 109.8 ?
C8 C7 H7A . . 109.8 ?
N7 C7 H7B . . 109.8 ?
C8 C7 H7B . . 109.8 ?
H7A C7 H7B . . 108.3 ?
N8 C8 C7 . . 109.7(3) ?
N8 C8 H8A . . 109.7 ?
C7 C8 H8A . . 109.7 ?
N8 C8 H8B . . 109.7 ?
C7 C8 H8B . . 109.7 ?
H8A C8 H8B . . 108.2 ?
N9 C9 C10 . . 107.3(3) ?
N9 C9 H9A . . 110.3 ?
C10 C9 H9A . . 110.3 ?
N9 C9 H9B . . 110.3 ?
C10 C9 H9B . . 110.3 ?
H9A C9 H9B . . 108.5 ?
N10 C10 C9 . . 108.6(3) ?
N10 C10 H10A . . 110.0 ?
C9 C10 H10A . . 110.0 ?
N10 C10 H10B . . 110.0 ?
C9 C10 H10B . . 110.0 ?
H10A C10 H10B . . 108.4 ?
N11 C11 C12 . . 109.5(4) ?
N11 C11 H11A . . 109.8 ?
C12 C11 H11A . . 109.8 ?
N11 C11 H11B . . 109.8 ?
C12 C11 H11B . . 109.8 ?
H11A C11 H11B . . 108.2 ?
N12 C12 C11 . . 109.8(3) ?
N12 C12 H12A . . 109.7 ?
C11 C12 H12A . . 109.7 ?
N12 C12 H12B . . 109.7 ?
C11 C12 H12B . . 109.7 ?
H12A C12 H12B . . 108.2 ?
O4 S1 O2 . . 110.2(2) ?
O4 S1 O1 . . 110.57(18) ?
O2 S1 O1 . . 109.66(19) ?
O4 S1 O3 . . 109.11(18) ?
O2 S1 O3 . . 108.47(17) ?
O1 S1 O3 . . 108.83(17) ?
O8 S2 O5 . . 111.0(2) ?
O8 S2 O7 . . 109.0(2) ?
O5 S2 O7 . . 109.6(2) ?
O8 S2 O6 . . 108.94(18) ?
O5 S2 O6 . . 109.11(18) ?
O7 S2 O6 . . 109.14(17) ?

loop_
_geom_bond_atom_site_label_1
_geom_bond_atom_site_label_2
_geom_bond_site_symmetry_2
_geom_bond_distance
_geom_bond_publ_flag
Cu1 N1 . 2.395(3) y
Cu1 N2 . 2.063(3) y
Cu1 N3 . 2.048(3) y
Cu1 N4 . 2.055(3) y
Cu1 N5 . 2.052(3) y
Cu1 N6 . 2.375(3) y
N1 C1 . 1.461(5) ?
N1 H1N . 0.9200 ?
N1 H2N . 0.9200 ?
N2 C2 . 1.468(5) ?
N2 H3N . 0.9200 ?
N2 H4N . 0.9200 ?
N3 C3 . 1.484(5) ?
N3 H5N . 0.9200 ?
N3 H6N . 0.9200 ?
N4 C4 . 1.468(5) ?
N4 H7N . 0.9200 ?
N4 H8N . 0.9200 ?
N5 C5 . 1.473(5) ?
N5 H9N . 0.9200 ?
N5 H10N . 0.9200 ?
N6 C6 . 1.478(5) ?
N6 H11N . 0.9200 ?
N6 H12N . 0.9200 ?
C1 C2 . 1.523(5) ?
C1 H1A . 0.9900 ?
C1 H1B . 0.9900 ?
C2 H2A . 0.9900 ?
C2 H2B . 0.9900 ?
C3 C4 . 1.509(6) ?
C3 H3A . 0.9900 ?
C3 H3B . 0.9900 ?
C4 H4A . 0.9900 ?
C4 H4B . 0.9900 ?
C5 C6 . 1.513(5) ?
C5 H5A . 0.9900 ?
C5 H5B . 0.9900 ?
C6 H6A . 0.9900 ?
C6 H6B . 0.9900 ?
Cu2 N7 . 2.373(3) y
Cu2 N8 . 2.045(3) y
Cu2 N9 . 2.049(3) y
Cu2 N10 . 2.052(3) y
Cu2 N11 . 2.073(3) y
Cu2 N12 . 2.396(4) y
N7 C7 . 1.452(5) ?
N7 H13N . 0.9200 ?
N7 H14N . 0.9200 ?
N8 C8 . 1.480(5) ?
N8 H15N . 0.9200 ?
N8 H16N . 0.9200 ?
N9 C9 . 1.484(5) ?
N9 H17N . 0.9200 ?
N9 H18N . 0.9200 ?
N10 C10 . 1.466(5) ?
N10 H19N . 0.9200 ?
N10 H20N . 0.9200 ?
N11 C11 . 1.477(5) ?
N11 H21N . 0.9200 ?
N11 H22N . 0.9200 ?
N12 C12 . 1.458(5) ?
N12 H23N . 0.9200 ?
N12 H24N . 0.9200 ?
C7 C8 . 1.525(6) ?
C7 H7A . 0.9900 ?
C7 H7B . 0.9900 ?
C8 H8A . 0.9900 ?
C8 H8B . 0.9900 ?
C9 C10 . 1.509(5) ?
C9 H9A . 0.9900 ?
C9 H9B . 0.9900 ?
C10 H10A . 0.9900 ?
C10 H10B . 0.9900 ?
C11 C12 . 1.520(6) ?
C11 H11A . 0.9900 ?
C11 H11B . 0.9900 ?
C12 H12A . 0.9900 ?
C12 H12B . 0.9900 ?
S1 O4 . 1.456(3) ?
S1 O2 . 1.466(3) ?
S1 O1 . 1.470(3) ?
S1 O3 . 1.492(3) ?
S2 O8 . 1.459(3) ?
S2 O5 . 1.459(3) ?
S2 O7 . 1.465(3) ?
S2 O6 . 1.480(3) ?

loop_
_geom_hbond_atom_site_label_D
_geom_hbond_atom_site_label_H
_geom_hbond_atom_site_label_A
_geom_hbond_site_symmetry_A
_geom_hbond_distance_DH
_geom_hbond_distance_HA
_geom_hbond_distance_DA
_geom_hbond_angle_DHA
N1 H1N O5 1_554 0.92 2.27 3.180(5) 172
N1 H2N O5 3_666 0.92 2.52 3.358(5) 151
N1 H2N O7 3_666 0.92 2.50 3.267(5) 141
N2 H3N O3 . 0.92 2.12 2.993(4) 157
N2 H4N O4 4_655 0.92 2.05 2.914(4) 156
N3 H5N O3 . 0.92 2.08 2.954(4) 158
N3 H6N O5 3_666 0.92 2.06 2.920(4) 155
N4 H7N O7 1_554 0.92 2.07 2.982(4) 174
N4 H8N O1 4 0.92 2.13 3.040(4) 172
N5 H9N O6 1_554 0.92 2.03 2.947(4) 173
N5 H10N O2 4_655 0.92 2.37 3.119(5) 139
N6 H11N O4 . 0.92 2.19 3.089(5) 166
N6 H12N O1 4 0.92 2.30 3.070(5) 141
N7 H13N O1 . 0.92 2.27 3.146(5) 160
N7 H14N O7 4_556 0.92 2.45 3.312(5) 156
N8 H15N O8 . 0.92 2.14 2.975(5) 151
N8 H16N O3 3_666 0.92 2.00 2.914(4) 172
N9 H17N O8 . 0.92 2.06 2.907(4) 152
N9 H18N O7 4_556 0.92 2.30 3.109(5) 146
N10 H19N O2 . 0.92 2.25 3.056(4) 147
N10 H20N O6 4_656 0.92 2.17 3.079(5) 172
N11 H21N O2 . 0.92 2.03 2.900(5) 158
N11 H22N O2 3_666 0.92 2.67 3.552(5) 161
N11 H22N O3 3_666 0.92 2.66 3.458(5) 145
N12 H23N O8 . 0.92 2.46 3.177(5) 135
N12 H24N O6 4_656 0.92 2.53 3.268(5) 137

loop_
_geom_torsion_atom_site_label_1
_geom_torsion_atom_site_label_2
_geom_torsion_atom_site_label_3
_geom_torsion_atom_site_label_4
_geom_torsion_site_symmetry_1
_geom_torsion_site_symmetry_2
_geom_torsion_site_symmetry_3
_geom_torsion_site_symmetry_4
_geom_torsion
_geom_torsion_publ_flag
N3 Cu1 N1 C1 . . . . 104.9(2) ?
N5 Cu1 N1 C1 . . . . -78.0(2) ?
N4 Cu1 N1 C1 . . . . -171.2(2) ?
N2 Cu1 N1 C1 . . . . 15.3(2) ?
N6 Cu1 N1 C1 . . . . -26.8(6) ?
N3 Cu1 N2 C2 . . . . -77.8(3) ?
N5 Cu1 N2 C2 . . . . 106.7(3) ?
N6 Cu1 N2 C2 . . . . -173.1(3) ?
N1 Cu1 N2 C2 . . . . 15.8(3) ?
N4 Cu1 N3 C3 . . . . 18.4(2) ?
N2 Cu1 N3 C3 . . . . -164.0(2) ?
N6 Cu1 N3 C3 . . . . -73.8(2) ?
N1 Cu1 N3 C3 . . . . 116.1(2) ?
N3 Cu1 N4 C4 . . . . 11.1(2) ?
N5 Cu1 N4 C4 . . . . -173.6(2) ?
N6 Cu1 N4 C4 . . . . 106.0(2) ?
N1 Cu1 N4 C4 . . . . -81.7(2) ?
N4 Cu1 N5 C5 . . . . -75.0(3) ?
N2 Cu1 N5 C5 . . . . 107.0(3) ?
N6 Cu1 N5 C5 . . . . 17.3(3) ?
N1 Cu1 N5 C5 . . . . -173.1(3) ?
N3 Cu1 N6 C6 . . . . -171.0(3) ?
N5 Cu1 N6 C6 . . . . 12.8(3) ?
N4 Cu1 N6 C6 . . . . 105.2(3) ?
N2 Cu1 N6 C6 . . . . -80.8(3) ?
N1 Cu1 N6 C6 . . . . -39.5(6) ?
Cu1 N1 C1 C2 . . . . -42.6(3) ?
Cu1 N2 C2 C1 . . . . -45.1(4) ?
N1 C1 C2 N2 . . . . 61.6(4) ?
Cu1 N3 C3 C4 . . . . -43.7(3) ?
Cu1 N4 C4 C3 . . . . -38.2(4) ?
N3 C3 C4 N4 . . . . 54.7(4) ?
Cu1 N5 C5 C6 . . . . -46.0(4) ?
Cu1 N6 C6 C5 . . . . -39.8(4) ?
N5 C5 C6 N6 . . . . 59.5(4) ?
N8 Cu2 N7 C7 . . . . 15.2(2) ?
N9 Cu2 N7 C7 . . . . 105.3(2) ?
N10 Cu2 N7 C7 . . . . -170.3(2) ?
N11 Cu2 N7 C7 . . . . -77.8(2) ?
N12 Cu2 N7 C7 . . . . -38.0(7) ?
N9 Cu2 N8 C8 . . . . -79.0(3) ?
N11 Cu2 N8 C8 . . . . 106.0(3) ?
N7 Cu2 N8 C8 . . . . 15.5(2) ?
N12 Cu2 N8 C8 . . . . -174.2(3) ?
N8 Cu2 N9 C9 . . . . -168.5(3) ?
N10 Cu2 N9 C9 . . . . 15.5(3) ?
N7 Cu2 N9 C9 . . . . 111.0(3) ?
N12 Cu2 N9 C9 . . . . -76.2(3) ?
N9 Cu2 N10 C10 . . . . 14.0(3) ?
N11 Cu2 N10 C10 . . . . -171.3(3) ?
N7 Cu2 N10 C10 . . . . -80.0(3) ?
N12 Cu2 N10 C10 . . . . 109.0(3) ?
N8 Cu2 N11 C11 . . . . 108.3(3) ?
N10 Cu2 N11 C11 . . . . -75.2(3) ?
N7 Cu2 N11 C11 . . . . -171.3(3) ?
N12 Cu2 N11 C11 . . . . 16.6(3) ?
N8 Cu2 N12 C12 . . . . -78.7(3) ?
N9 Cu2 N12 C12 . . . . -169.7(3) ?
N10 Cu2 N12 C12 . . . . 106.2(3) ?
N11 Cu2 N12 C12 . . . . 14.2(3) ?
N7 Cu2 N12 C12 . . . . -26.4(7) ?
Cu2 N7 C7 C8 . . . . -42.0(3) ?
Cu2 N8 C8 C7 . . . . -44.3(4) ?
N7 C7 C8 N8 . . . . 60.5(4) ?
Cu2 N9 C9 C10 . . . . -41.3(4) ?
Cu2 N10 C10 C9 . . . . -40.7(4) ?
N9 C9 C10 N10 . . . . 55.1(4) ?
Cu2 N11 C11 C12 . . . . -45.5(4) ?
Cu2 N12 C12 C11 . . . . -41.6(4) ?
N11 C11 C12 N12 . . . . 61.0(4) ?
